data_7712713
loop_
_publ_author_name
'Hong, Chao'
'Li, Ling'
'Zou, Ji-Yong'
'Zhang, Li'
'You, Shengyong'

_publ_section_title
;
 A turn-on fluorescent Zn(II) metal&#x2212;organic framework sensor for
 quantitative anthrax biomarker detection
;
_journal_name_full 'Dalton Transactions'
_journal_paper_doi 10.1039/D3DT00619K
_journal_year 2023
_chemical_formula_moiety '1.5(C36 H22 N2 O8 Zn2), 0.8(C12 H8 O4), H2 O'
_chemical_formula_sum 'C63.6 H41.4 N3 O16.2 Zn3'
_chemical_formula_weight 1302.90
_space_group_crystal_system triclinic
_space_group_IT_number 2
_space_group_name_Hall '-P 1'
_space_group_name_H-M_alt 'P -1'
_atom_sites_solution_hydrogens mixed
_atom_sites_solution_primary dual
_audit_creation_date 2022-07-06
_audit_creation_method
;
  Olex2 1.2
  (compiled May  9 2012 12:37:22, GUI svn.r4230)
;
_audit_update_record
;
2022-11-23 deposited with the CCDC.	2023-03-31 downloaded from the CCDC.
;
_cell_angle_alpha 97.934(2)
_cell_angle_beta 95.154(2)
_cell_angle_gamma 92.056(2)
_cell_formula_units_Z 2
_cell_length_a 13.1143(3)
_cell_length_b 13.1651(3)
_cell_length_c 16.3159(4)
_cell_measurement_reflns_used 17284
_cell_measurement_temperature 100.00(10)
_cell_measurement_theta_max 29.1130
_cell_measurement_theta_min 1.5650
_cell_volume 2775.38(11)
_computing_cell_refinement 'CrysAlisPro 1.171.41.123a (Rigaku OD, 2022)'
_computing_data_collection 'CrysAlisPro 1.171.41.123a (Rigaku OD, 2022)'
_computing_data_reduction 'CrysAlisPro 1.171.41.123a (Rigaku OD, 2022)'
_computing_molecular_graphics
;
O. V. Dolomanov, L. J. Bourhis, R. J. Gildea, J. A. K. Howard and H. Puschmann,
OLEX2: a complete structure solution, refinement and analysis program.
J. Appl. Cryst. (2009). 42, 339-341.
;
_computing_publication_material
;
O. V. Dolomanov, L. J. Bourhis, R. J. Gildea, J. A. K. Howard and H. Puschmann,
OLEX2: a complete structure solution, refinement and analysis program.
J. Appl. Cryst. (2009). 42, 339-341.
;
_computing_structure_refinement 'SHELXL 2019/2 (Sheldrick, 2015)'
_computing_structure_solution 'SHELXT 2018/2 (Sheldrick, 2018)'
_diffrn_ambient_environment N~2~
_diffrn_ambient_temperature 100.00(10)
_diffrn_detector 'Hybrid Pixel Array Detector'
_diffrn_detector_area_resol_mean 10.0000
_diffrn_detector_type HyPix
_diffrn_measured_fraction_theta_full 0.9996
_diffrn_measured_fraction_theta_max 0.8060
_diffrn_measurement_details
;
List of Runs (angles in degrees, time in seconds):

  # Type    Start    End  Width  t~exp~   \w     \q     \k     \f   Frames
#--------------------------------------------------------------------------
  1  \w     -4.00  21.00   0.50    0.78    --   10.52 -99.00-120.00   50
  2  \w    -14.00  12.00   0.50    0.78    --   10.52 -98.00 105.00   52
  3  \w     -6.00  47.00   0.50    0.78    --   10.52  57.00 120.00  106
  4  \w    -38.00   8.00   0.50    0.78    --  -11.30  98.00-148.00   92
  5  \w    -38.00  50.00   0.50    0.78    --  -11.30  57.00 -60.00  176
  6  \w    -37.00  59.00   0.50    0.78    --  -11.30  57.00   0.00  192
  7  \w    -26.00   4.00   0.50    0.78    --  -11.30  19.00 150.00   60
  8  \w     25.00  52.00   0.50    0.78    --  -11.30  19.00 150.00   54
  9  \w    -87.00  14.00   0.50    0.78    --  -11.30 -57.00 150.00  202
 10  \w     -9.00  15.00   0.50    0.78    --  -11.30 -98.00 105.00   48
;
_diffrn_measurement_device 'four-circle diffractometer'
_diffrn_measurement_device_type 'ROD, Synergy Custom DW system, HyPix'
_diffrn_measurement_method '\w scans'
_diffrn_orient_matrix_type 'CrysAlisPro convention (1999,Acta A55,543-557)'
_diffrn_orient_matrix_UB_11 0.0188057000
_diffrn_orient_matrix_UB_12 -0.0164593000
_diffrn_orient_matrix_UB_13 -0.0388270000
_diffrn_orient_matrix_UB_21 0.0180647000
_diffrn_orient_matrix_UB_22 -0.0446785000
_diffrn_orient_matrix_UB_23 0.0151791000
_diffrn_orient_matrix_UB_31 -0.0477096000
_diffrn_orient_matrix_UB_32 -0.0264421000
_diffrn_orient_matrix_UB_33 -0.0143694000
_diffrn_radiation_monochromator mirror
_diffrn_radiation_probe x-ray
_diffrn_radiation_type 'Mo K\a'
_diffrn_radiation_wavelength 0.71073
_diffrn_reflns_av_R_equivalents 0.0284
_diffrn_reflns_av_unetI/netI 0.0407
_diffrn_reflns_Laue_measured_fraction_full 0.999
_diffrn_reflns_Laue_measured_fraction_max 0.806
_diffrn_reflns_limit_h_max 16
_diffrn_reflns_limit_h_min -15
_diffrn_reflns_limit_k_max 16
_diffrn_reflns_limit_k_min -17
_diffrn_reflns_limit_l_max 20
_diffrn_reflns_limit_l_min -21
_diffrn_reflns_number 34375
_diffrn_reflns_point_group_measured_fraction_full 0.999
_diffrn_reflns_point_group_measured_fraction_max 0.806
_diffrn_reflns_theta_full 25.242
_diffrn_reflns_theta_max 29.468
_diffrn_reflns_theta_min 1.561
_diffrn_source 'Rotating-anode X-ray tube'
_diffrn_source_type 'Rigaku (Mo) X-ray Source'
_exptl_absorpt_coefficient_mu 1.364
_exptl_absorpt_correction_T_max 1.00000
_exptl_absorpt_correction_T_min 0.73511
_exptl_absorpt_correction_type multi-scan
_exptl_absorpt_process_details
;
CrysAlisPro 1.171.41.123a (Rigaku Oxford Diffraction, 2022)
Empirical absorption correction using spherical harmonics,
implemented in SCALE3 ABSPACK scaling algorithm.
;
_exptl_crystal_colour 'clear light yellow'
_exptl_crystal_colour_lustre clear
_exptl_crystal_colour_modifier light
_exptl_crystal_colour_primary yellow
_exptl_crystal_density_diffrn 1.559
_exptl_crystal_description block
_exptl_crystal_F_000 1327
_exptl_crystal_size_max 0.21
_exptl_crystal_size_mid 0.19
_exptl_crystal_size_min 0.16
_refine_diff_density_max 1.793
_refine_diff_density_min -0.900
_refine_diff_density_rms 0.121
_refine_ls_extinction_method none
_refine_ls_goodness_of_fit_ref 1.068
_refine_ls_hydrogen_treatment constr
_refine_ls_matrix_type full
_refine_ls_number_parameters 899
_refine_ls_number_reflns 12411
_refine_ls_number_restraints 699
_refine_ls_restrained_S_all 1.117
_refine_ls_R_factor_all 0.0706
_refine_ls_R_factor_gt 0.0493
_refine_ls_shift/su_max 0.001
_refine_ls_shift/su_mean 0.000
_refine_ls_structure_factor_coef Fsqd
_refine_ls_weighting_details 'w=1/[\s^2^(Fo^2^)+(0.0665P)^2^+7.7342P] where P=(Fo^2^+2Fc^2^)/3'
_refine_ls_weighting_scheme calc
_refine_ls_wR_factor_gt 0.1378
_refine_ls_wR_factor_ref 0.1497
_reflns_Friedel_coverage 0.000
_reflns_number_gt 9042
_reflns_number_total 12411
_reflns_threshold_expression 'I > 2\s(I)'
_cod_data_source_file d3dt00619k2.cif
_cod_data_source_block nhc-1234mixed-4-lightyellow-block-100k_auto
_cod_original_formula_sum 'C63.60 H41.40 N3 O16.20 Zn3'
_cod_database_code 7712713
_diffrn_oxdiff_digest_frames
;
01a367c04c088b997e762cd8e04e3e7a5b000300978
;
_reflns_odcompleteness_completeness 99.96
_reflns_odcompleteness_iscentric 1
_reflns_odcompleteness_theta 25.30
_olex2_refinement_description
;
1. Fixed Uiso
 At 1.2 times of:
  All C(H) groups
 At 1.5 times of:
  All O(H) groups, All O(H,H) groups
2. Restrained distances
 C66-C63 = C65-C56
 1.5 with sigma of 0.01
 O13-C65 = C65-O14
 1.25 with sigma of 0.02
 O15-C66 = C66-O16
 1.25 with sigma of 0.01
 C65A-C56A = C66A-C63A
 1.5 with sigma of 0.01
 O13A-C65A = C65A-O14A
 1.25 with sigma of 0.01
 O15A-C66A = C66A-O16A
 1.25 with sigma of 0.01
 O14-C65 = C65-O13
 1.25 with sigma of 0.01
 O15-O16
 2.165 with sigma of 0.02
 O13-O14
 2.165 with sigma of 0.02
 O15A-O16A
 2.165 with sigma of 0.02
 O13A-O14A
 2.165 with sigma of 0.02
 O14-O13
 2.165 with sigma of 0.04
 C56-O13
 2.385 with sigma of 0.02
 C56-O14
 2.385 with sigma of 0.02
 C63A-O16A
 2.385 with sigma of 0.02
 C63A-O15A
 2.385 with sigma of 0.02
 C56A-O14A
 2.385 with sigma of 0.02
 C63-O16
 2.385 with sigma of 0.02
 C56A-O13A
 2.385 with sigma of 0.02
 C63-O15
 2.385 with sigma of 0.02
 O14-C56 \\sim O13-C56
 with sigma of 0.02
 C66-C62 \\sim C66-C64
 with sigma of 0.02
 O15-C63 \\sim O16-C63
 with sigma of 0.02
 C65-C55 \\sim C65-C57
 with sigma of 0.02
 O15A-C63A \\sim O16A-C63A
 with sigma of 0.02
 C66A-C62A \\sim C66A-C64A
 with sigma of 0.02
 C65A-C55A \\sim C65A-C57A
 with sigma of 0.02
 O14A-C56A \\sim O13A-C56A
 with sigma of 0.02
3. Restrained planarity
 O16, O15, C66, C63
 with sigma of 0.1
 C63, C58, C64, C55, C57, C59, C61, C56, C60, C62, C66, C65
 with sigma of 0.1
 C56, C65, O14, O13
 with sigma of 0.1
 C56A, C55A, C57A, C60A, C58A, C59A, C61A, C64A, C62A, C63A, C66A, C65A
 with sigma of 0.1
 O13A, C65A, O14A, C56A
 with sigma of 0.1
 O16A, C63A, C66A, O15A
 with sigma of 0.1
4. Uiso/Uaniso restraints and constraints
C60 \\sim O13 \\sim C65 \\sim O14 \\sim C56 \\sim C55 \\sim C57 \\sim C58 \\sim
C59 \\sim C61 \\sim C64 \\sim C62 \\sim C63 \\sim C66 \\sim O15 \\sim O16:
within 2A with sigma of 0.01 and sigma for terminal atoms of 0.02 within 2A
C66A \\sim O16A \\sim C63A \\sim O15A \\sim C64A \\sim C62A \\sim C59A \\sim
C61A \\sim C60A \\sim C58A \\sim C55A \\sim C57A \\sim C56A \\sim C65A \\sim
O13A \\sim O14A: within 2A with sigma of 0.01 and sigma for terminal atoms of
0.02 within 2A
Uanis(C60A) \\sim Ueq, Uanis(O16A) \\sim Ueq, Uanis(C66A) \\sim Ueq,
Uanis(C63A) \\sim Ueq, Uanis(O15A) \\sim Ueq, Uanis(C62A) \\sim Ueq,
Uanis(C64A) \\sim Ueq, Uanis(C61A) \\sim Ueq, Uanis(C59A) \\sim Ueq,
Uanis(C58A) \\sim Ueq, Uanis(C55A) \\sim Ueq, Uanis(C57A) \\sim Ueq,
Uanis(C56A) \\sim Ueq, Uanis(C65A) \\sim Ueq, Uanis(O13A) \\sim Ueq,
Uanis(O14A) \\sim Ueq, Uanis(C57) \\sim Ueq, Uanis(O13) \\sim Ueq, Uanis(C65)
\\sim Ueq, Uanis(C56) \\sim Ueq, Uanis(O14) \\sim Ueq, Uanis(C55) \\sim Ueq,
Uanis(C60) \\sim Ueq, Uanis(C58) \\sim Ueq, Uanis(C59) \\sim Ueq, Uanis(C61)
\\sim Ueq, Uanis(C64) \\sim Ueq, Uanis(C62) \\sim Ueq, Uanis(C63) \\sim Ueq,
Uanis(C66) \\sim Ueq, Uanis(O16) \\sim Ueq, Uanis(O15) \\sim Ueq: with sigma of
0.01 and sigma for terminal atoms of 0.02
Uanis(C66A) \\sim Ueq, Uanis(O16A) \\sim Ueq: with sigma of 0.003 and sigma for
terminal atoms of 0.006
5. Rigid body (RIGU) restrains
 C60, O13, C65, O14, C56, C55, C57, C58, C59, C61, C64, C62, C63, C66, O15, O16
 with sigma for 1-2 distances of 0.01 and sigma for 1-3 distances of 0.02
 C66A, O16A, C63A, O15A, C64A, C62A, C59A, C61A, C60A, C58A, C55A, C57A, C56A,
 C65A, O13A, O14A
 with sigma for 1-2 distances of 0.01 and sigma for 1-3 distances of 0.02
6. Others
 Fixed Sof: O13(0.5) H13A(0.5) O14(0.5) O15(0.5) O16(0.5) H16A(0.5) C55(0.5)
 H55(0.5) C56(0.5) C57(0.5) H57(0.5) C58(0.5) H58(0.5) C59(0.5) C60(0.5)
 C61(0.5) H61(0.5) C62(0.5) H62(0.5) C63(0.5) C64(0.5) H64(0.5) C65(0.5)
 C66(0.5) O16A(0.3) H16B(0.3) O13A(0.3) C65A(0.3) O14A(0.3) H14A(0.3) C55A(0.3)
 H55A(0.3) C56A(0.3) C57A(0.3) H57A(0.3) C58A(0.3) H58A(0.3) C59A(0.3)
 C60A(0.3) C61A(0.3) H61A(0.3) C62A(0.3) H62A(0.3) C63A(0.3) C64A(0.3)
 H64A(0.3) C66A(0.3) O15A(0.3)
7.a Riding coordinates:
 O13(H13A), O17(H17A,H17B), O16A(H16B), O14A(H14A)
7.b Aromatic/amide H refined with riding coordinates:
 C1(H1), C3(H3), C4(H4), C7(H7), C8(H8), C10(H10), C13(H13), C15(H15),
 C16(H16), C19(H19), C20(H20), C22(H22), C37(H37), C38(H38), C40(H40), C41(H41),
  C42(H42), C43(H43), C45(H45), C46(H46), C47(H47), C48(H48), C27(H27),
 C29(H29), C30(H30), C33(H33), C34(H34), C36(H36), C49(H49), C50(H50), C52(H52),
  C53(H53), C54(H54), C55(H55), C57(H57), C58(H58), C61(H61), C62(H62),
 C64(H64), C55A(H55A), C57A(H57A), C58A(H58A), C61A(H61A), C62A(H62A),
 C64A(H64A)
7.c Naphthalene refined as free rotating group:
 C55(C56,C57,C58,C59,C60,C61,C62,C63,C64), C55A(C56A,C57A,C58A,C59A,C60A,C61A,
 C62A,C63A,C64A)
7.d Idealised tetrahedral OH refined as rotating group:
 O16(H16A)
;
_olex2_submission_special_instructions 'No special instructions were received'
_oxdiff_exptl_absorpt_empirical_details
;
Empirical correction (ABSPACK) includes:
- Absorption correction using spherical harmonics
- Frame scaling
;
_oxdiff_exptl_absorpt_empirical_full_max 1.575
_oxdiff_exptl_absorpt_empirical_full_min 0.669
_shelx_estimated_absorpt_t_max 0.811
_shelx_estimated_absorpt_t_min 0.763
_shelx_shelxl_version_number 2019/2
_shelx_space_group_comment
;
The symmetry employed for this shelxl refinement is uniquely defined
by the following loop, which should always be used as a source of
symmetry information in preference to the above space-group names.
They are only intended as comments.
;

loop_
_space_group_symop_operation_xyz
'x, y, z'
'-x, -y, -z'

loop_
_atom_site_label
_atom_site_type_symbol
_atom_site_fract_x
_atom_site_fract_y
_atom_site_fract_z
_atom_site_U_iso_or_equiv
_atom_site_adp_type
_atom_site_occupancy
_atom_site_site_symmetry_order
_atom_site_calc_flag
_atom_site_refinement_flags_posn
_atom_site_refinement_flags_adp
_atom_site_refinement_flags_occupancy
_atom_site_disorder_assembly
_atom_site_disorder_group
Zn1 Zn 0.17302(3) 0.26265(3) 0.71186(2) 0.00924(10) Uani 1 1 d . . . . .
Zn2 Zn 0.17314(3) 0.27502(3) 0.89342(2) 0.00976(10) Uani 1 1 d . . . . .
O1 O 0.1778(2) 0.42937(19) 0.88728(16) 0.0218(6) Uani 1 1 d . . . . .
O2 O 0.1752(2) 0.41948(18) 0.74928(16) 0.0182(5) Uani 1 1 d . . . . .
O3 O 0.1610(2) 1.11826(19) 0.86013(17) 0.0269(7) Uani 1 1 d . . . . .
O4 O 0.1761(2) 1.10931(19) 0.72418(17) 0.0210(6) Uani 1 1 d . . . . .
O5 O 0.32716(18) 0.2685(2) 0.73776(16) 0.0180(5) Uani 1 1 d . . . . .
O6 O 0.32325(19) 0.2708(2) 0.87446(16) 0.0215(6) Uani 1 1 d . . . . .
O7 O 1.02169(18) 0.2602(2) 0.72885(16) 0.0188(5) Uani 1 1 d . . . . .
O8 O 1.01978(19) 0.2748(2) 0.86592(17) 0.0261(6) Uani 1 1 d . . . . .
N1 N 0.1860(2) 0.2751(2) 1.01775(18) 0.0148(6) Uani 1 1 d . . . . .
N2 N 0.1593(2) 0.2550(2) 1.58659(17) 0.0123(6) Uani 1 1 d . . . . .
C1 C 0.5395(3) 0.2711(3) 0.7538(2) 0.0133(7) Uani 1 1 d . . . . .
H1 H 0.504912 0.276961 0.701042 0.016 Uiso 1 1 calc R U . . .
C2 C 0.4836(3) 0.2641(3) 0.8206(2) 0.0134(7) Uani 1 1 d . . . . .
C3 C 0.5354(3) 0.2559(3) 0.8995(2) 0.0188(8) Uani 1 1 d . . . . .
H3 H 0.497205 0.249799 0.945514 0.023 Uiso 1 1 calc R U . . .
C4 C 0.6401(3) 0.2568(3) 0.9093(2) 0.0212(8) Uani 1 1 d . . . . .
H4 H 0.673857 0.253146 0.962762 0.025 Uiso 1 1 calc R U . . .
C5 C 0.6989(3) 0.2629(3) 0.8418(2) 0.0159(7) Uani 1 1 d . . . . .
C6 C 0.6474(3) 0.2697(3) 0.7626(2) 0.0126(7) Uani 1 1 d . . . . .
C7 C 0.7062(3) 0.2760(3) 0.6943(2) 0.0164(7) Uani 1 1 d . . . . .
H7 H 0.672514 0.281741 0.641200 0.020 Uiso 1 1 calc R U . . .
C8 C 0.8103(3) 0.2739(3) 0.7042(2) 0.0165(7) Uani 1 1 d . . . . .
H8 H 0.848617 0.276094 0.657728 0.020 Uiso 1 1 calc R U . . .
C9 C 0.8614(3) 0.2684(3) 0.7832(2) 0.0140(7) Uani 1 1 d . . . . .
C10 C 0.8074(3) 0.2636(3) 0.8499(2) 0.0162(7) Uani 1 1 d . . . . .
H10 H 0.842934 0.260576 0.902780 0.019 Uiso 1 1 calc R U . . .
C11 C 0.3695(3) 0.2675(3) 0.8099(2) 0.0128(7) Uani 1 1 d . . . . .
C12 C 0.9767(3) 0.2676(3) 0.7934(2) 0.0135(7) Uani 1 1 d . . . . .
C13 C 0.1837(3) 0.6321(3) 0.7612(2) 0.0147(7) Uani 1 1 d . . . . .
H13 H 0.196154 0.592874 0.710028 0.018 Uiso 1 1 calc R U . . .
C14 C 0.1687(3) 0.5827(3) 0.8281(2) 0.0131(7) Uani 1 1 d . . . . .
C15 C 0.1502(3) 0.6413(3) 0.9045(2) 0.0181(8) Uani 1 1 d . . . . .
H15 H 0.142050 0.607707 0.951555 0.022 Uiso 1 1 calc R U . . .
C16 C 0.1440(3) 0.7452(3) 0.9112(2) 0.0203(8) Uani 1 1 d . . . . .
H16 H 0.129217 0.782933 0.962342 0.024 Uiso 1 1 calc R U . . .
C17 C 0.1594(3) 0.7974(3) 0.8427(2) 0.0169(7) Uani 1 1 d . . . . .
C18 C 0.1812(3) 0.7401(3) 0.7666(2) 0.0142(7) Uani 1 1 d . . . . .
C19 C 0.1989(3) 0.7930(3) 0.6987(2) 0.0205(8) Uani 1 1 d . . . . .
H19 H 0.213381 0.755341 0.647443 0.025 Uiso 1 1 calc R U . . .
C20 C 0.1954(3) 0.8969(3) 0.7063(2) 0.0205(8) Uani 1 1 d . . . . .
H20 H 0.208287 0.931152 0.660402 0.025 Uiso 1 1 calc R U . . .
C21 C 0.1726(3) 0.9549(3) 0.7819(2) 0.0161(7) Uani 1 1 d . . . . .
C22 C 0.1552(3) 0.9059(3) 0.8484(2) 0.0169(7) Uani 1 1 d . . . . .
H22 H 0.140226 0.944863 0.899006 0.020 Uiso 1 1 calc R U . . .
C23 C 0.1737(3) 0.4680(3) 0.8208(2) 0.0139(7) Uani 1 1 d . . . . .
C24 C 0.1698(3) 1.0698(3) 0.7891(2) 0.0145(7) Uani 1 1 d . . . . .
C37 C 0.1133(3) 0.3108(4) 1.0644(2) 0.0298(10) Uani 1 1 d . . . . .
H37 H 0.055744 0.339945 1.038553 0.036 Uiso 1 1 calc R U . . .
C38 C 0.1180(3) 0.3073(4) 1.1492(3) 0.0310(10) Uani 1 1 d . . . . .
H38 H 0.064241 0.333345 1.180114 0.037 Uiso 1 1 calc R U . . .
C39 C 0.2005(3) 0.2659(3) 1.1884(2) 0.0173(7) Uani 1 1 d . . . . .
C40 C 0.2774(3) 0.2324(4) 1.1405(3) 0.0333(11) Uani 1 1 d . . . . .
H40 H 0.337145 0.206090 1.165585 0.040 Uiso 1 1 calc R U . . .
C41 C 0.2679(3) 0.2371(3) 1.0563(2) 0.0290(10) Uani 1 1 d . . . . .
H41 H 0.321211 0.212381 1.024337 0.035 Uiso 1 1 calc R U . . .
C42 C 0.2110(3) 0.2601(3) 1.2783(2) 0.0215(8) Uani 1 1 d . . . . .
H42 H 0.278168 0.256800 1.304717 0.026 Uiso 1 1 calc R U . . .
C43 C 0.1337(3) 0.2590(3) 1.3246(2) 0.0202(8) Uani 1 1 d . . . . .
H43 H 0.066548 0.261635 1.298042 0.024 Uiso 1 1 calc R U . . .
C44 C 0.1438(3) 0.2541(3) 1.4139(2) 0.0157(7) Uani 1 1 d . . . . .
C45 C 0.0580(3) 0.2441(3) 1.4563(2) 0.0203(8) Uani 1 1 d . . . . .
H45 H -0.008168 0.236946 1.426624 0.024 Uiso 1 1 calc R U . . .
C46 C 0.0678(3) 0.2442(3) 1.5413(2) 0.0169(7) Uani 1 1 d . . . . .
H46 H 0.007690 0.236461 1.568681 0.020 Uiso 1 1 calc R U . . .
C47 C 0.2435(3) 0.2645(3) 1.5460(2) 0.0143(7) Uani 1 1 d . . . . .
H47 H 0.308657 0.272010 1.577314 0.017 Uiso 1 1 calc R U . . .
C48 C 0.2395(3) 0.2638(3) 1.4621(2) 0.0157(7) Uani 1 1 d . . . . .
H48 H 0.300985 0.269902 1.436110 0.019 Uiso 1 1 calc R U . . .
Zn3 Zn 0.49991(3) 0.49324(3) 0.40833(2) 0.00877(10) Uani 1 1 d . . . . .
O9 O 0.65379(18) 0.49532(19) 0.43577(15) 0.0163(5) Uani 1 1 d . . . . .
O10 O 0.65122(18) 0.5043(2) 0.57343(16) 0.0169(5) Uani 1 1 d . . . . .
O11 O 0.4997(2) 0.33992(18) 0.42012(16) 0.0190(5) Uani 1 1 d . . . . .
O12 O 0.49318(19) 0.34956(18) 0.55777(16) 0.0169(5) Uani 1 1 d . . . . .
N3 N 0.4865(2) 0.4837(2) 0.28276(17) 0.0115(6) Uani 1 1 d . . . . .
C25 C 0.6963(2) 0.4977(2) 0.5082(2) 0.0119(7) Uani 1 1 d . . . . .
C26 C 0.8113(2) 0.4937(3) 0.5182(2) 0.0124(7) Uani 1 1 d . . . . .
C27 C 0.8660(3) 0.5064(3) 0.4527(2) 0.0128(7) Uani 1 1 d . . . . .
H27 H 0.830738 0.515259 0.400836 0.015 Uiso 1 1 calc R U . . .
C28 C 0.9746(2) 0.5066(3) 0.4608(2) 0.0115(7) Uani 1 1 d . . . . .
C29 C 1.0331(3) 0.5206(3) 0.3943(2) 0.0143(7) Uani 1 1 d . . . . .
H29 H 0.999571 0.530545 0.342150 0.017 Uiso 1 1 calc R U . . .
C30 C 1.1376(3) 0.5198(3) 0.4045(2) 0.0142(7) Uani 1 1 d . . . . .
H30 H 1.176110 0.528517 0.359184 0.017 Uiso 1 1 calc R U . . .
C31 C 0.5001(3) 0.3011(3) 0.4863(2) 0.0141(7) Uani 1 1 d . . . . .
C32 C 0.5079(3) 0.1867(3) 0.4796(2) 0.0158(7) Uani 1 1 d . . . . .
C33 C 0.5477(3) 0.1319(3) 0.4100(3) 0.0254(9) Uani 1 1 d . . . . .
H33 H 0.569459 0.167529 0.367362 0.030 Uiso 1 1 calc R U . . .
C34 C 0.5551(3) 0.0279(3) 0.4034(3) 0.0262(9) Uani 1 1 d . . . . .
H34 H 0.583988 -0.007812 0.357073 0.031 Uiso 1 1 calc R U . . .
C35 C 0.5200(3) -0.0273(3) 0.4651(2) 0.0160(7) Uani 1 1 d . . . . .
C36 C 0.5243(3) -0.1353(3) 0.4589(2) 0.0161(7) Uani 1 1 d . . . . .
H36 H 0.549820 -0.172660 0.411627 0.019 Uiso 1 1 calc R U . . .
C49 C 0.5708(3) 0.4861(3) 0.2419(2) 0.0152(7) Uani 1 1 d . . . . .
H49 H 0.636012 0.489185 0.272895 0.018 Uiso 1 1 calc R U . . .
C50 C 0.5668(3) 0.4841(3) 0.1573(2) 0.0179(7) Uani 1 1 d . . . . .
H50 H 0.628229 0.484266 0.130637 0.021 Uiso 1 1 calc R U . . .
C51 C 0.4715(3) 0.4819(3) 0.1106(2) 0.0142(7) Uani 1 1 d . . . . .
C52 C 0.3847(3) 0.4776(3) 0.1533(2) 0.0176(7) Uani 1 1 d . . . . .
H52 H 0.318367 0.473919 0.124017 0.021 Uiso 1 1 calc R U . . .
C53 C 0.3950(3) 0.4786(3) 0.2379(2) 0.0158(7) Uani 1 1 d . . . . .
H53 H 0.334719 0.475580 0.265878 0.019 Uiso 1 1 calc R U . . .
C54 C 0.4616(3) 0.4861(3) 0.0211(2) 0.0170(7) Uani 1 1 d . . . . .
H54 H 0.396613 0.467813 -0.008968 0.020 Uiso 1 1 calc R U . . .
O13 O 0.6284(12) 0.994(2) -0.0689(13) 0.245(9) Uani 0.5 1 d D U P A -1
H13A H 0.641562 0.998489 -0.117773 0.368 Uiso 0.5 1 d R U P A -1
O14 O 0.4771(17) 0.947(2) -0.1414(9) 0.262(9) Uani 0.5 1 d D U P A -1
O15 O 0.2511(7) 0.9987(6) 0.3828(6) 0.111(4) Uani 0.5 1 d D U P A -1
O16 O 0.1002(5) 0.9879(5) 0.3069(7) 0.076(3) Uani 0.5 1 d D U P A -1
H16A H 0.078778 0.963994 0.257733 0.114 Uiso 0.5 1 calc R U P A -1
C55 C 0.3792(8) 0.9882(9) 0.0053(4) 0.105(4) Uani 0.5 1 d DG U P A -1
H55 H 0.335974 0.980603 -0.045314 0.125 Uiso 0.5 1 calc R U P A -1
C56 C 0.4850(8) 0.9962(10) 0.0040(6) 0.126(4) Uani 0.5 1 d DG U P A -1
C57 C 0.5484(6) 1.0073(9) 0.0781(7) 0.111(4) Uani 0.5 1 d DG U P A -1
H57 H 0.620668 1.012778 0.077204 0.133 Uiso 0.5 1 calc R U P A -1
C58 C 0.5059(5) 1.0103(7) 0.1533(6) 0.092(4) Uani 0.5 1 d G U P A -1
H58 H 0.549130 1.017810 0.203940 0.110 Uiso 0.5 1 calc R U P A -1
C59 C 0.4001(5) 1.0022(5) 0.1546(4) 0.091(3) Uani 0.5 1 d G U P A -1
C60 C 0.3367(6) 0.9911(6) 0.0806(4) 0.109(4) Uani 0.5 1 d G U P A -1
C61 C 0.2309(6) 0.9831(8) 0.0818(5) 0.112(4) Uani 0.5 1 d G U P A -1
H61 H 0.187676 0.975531 0.031219 0.134 Uiso 0.5 1 calc R U P A -1
C62 C 0.1884(5) 0.9861(7) 0.1571(6) 0.091(3) Uani 0.5 1 d DG U P A -1
H62 H 0.116134 0.980562 0.157953 0.110 Uiso 0.5 1 calc R U P A -1
C63 C 0.2518(6) 0.9971(6) 0.2311(5) 0.069(3) Uani 0.5 1 d DG U P A -1
C64 C 0.3576(6) 1.0052(6) 0.2299(4) 0.075(3) Uani 0.5 1 d DG U P A -1
H64 H 0.400824 1.012737 0.280477 0.089 Uiso 0.5 1 calc R U P A -1
C65 C 0.5331(12) 0.9782(15) -0.0762(8) 0.188(6) Uani 0.5 1 d D U P A -1
C66 C 0.1984(7) 0.9950(8) 0.3142(6) 0.080(3) Uani 0.5 1 d D U P A -1
O17 O 0.0325(5) 0.9261(3) 0.0462(3) 0.097(2) Uani 1 1 d . . . . .
H17A H 0.020771 0.989124 0.065337 0.145 Uiso 1 1 d R U . . .
H17B H 0.003671 0.889414 0.078987 0.145 Uiso 1 1 d R U . . .
O16A O -0.0401(9) 1.0216(8) 0.6145(6) 0.044(3) Uani 0.3 1 d D U P B -2
H16B H 0.015236 1.056799 0.618503 0.065 Uiso 0.3 1 d R U P B -2
O13A O 0.358(2) 1.073(2) 0.190(2) 0.241(11) Uani 0.3 1 d D U P B -2
C65A C 0.2939(15) 1.0000(18) 0.1776(11) 0.166(7) Uani 0.3 1 d D U P B -2
O14A O 0.269(2) 0.944(2) 0.1096(13) 0.221(10) Uani 0.3 1 d D U P B -2
H14A H 0.205680 0.932160 0.101164 0.331 Uiso 0.3 1 d R U P B -2
C55A C 0.2391(9) 0.9928(16) 0.3217(9) 0.125(6) Uani 0.3 1 d DG U P B -2
H55A H 0.308265 0.990543 0.344162 0.150 Uiso 0.3 1 calc R U P B -2
C56A C 0.2168(12) 0.9967(16) 0.2373(9) 0.144(6) Uani 0.3 1 d DG U P B -2
C57A C 0.1156(13) 1.0000(16) 0.2044(7) 0.137(6) Uani 0.3 1 d DG U P B -2
H57A H 0.100393 1.002694 0.146760 0.165 Uiso 0.3 1 calc R U P B -2
C58A C 0.0368(11) 0.9992(16) 0.2559(6) 0.130(6) Uani 0.3 1 d G U P B -2
H58A H -0.032319 1.001451 0.233430 0.156 Uiso 0.3 1 calc R U P B -2
C59A C 0.0591(8) 0.9953(10) 0.3403(6) 0.104(5) Uani 0.3 1 d G U P B -2
C60A C 0.1603(8) 0.9920(11) 0.3732(7) 0.091(5) Uani 0.3 1 d G U P B -2
C61A C 0.1826(8) 0.9880(16) 0.4575(7) 0.101(5) Uani 0.3 1 d G U P B -2
H61A H 0.251758 0.985827 0.480017 0.121 Uiso 0.3 1 calc R U P B -2
C62A C 0.1038(10) 0.9873(14) 0.5090(6) 0.104(5) Uani 0.3 1 d DG U P B -2
H62A H 0.119049 0.984584 0.566691 0.125 Uiso 0.3 1 calc R U P B -2
C63A C 0.0026(9) 0.9905(12) 0.4761(7) 0.080(4) Uani 0.3 1 d DG U P B -2
C64A C -0.0197(8) 0.9945(13) 0.3918(7) 0.098(5) Uani 0.3 1 d DG U P B -2
H64A H -0.088829 0.996734 0.369293 0.117 Uiso 0.3 1 calc R U P B -2
C66A C -0.0773(7) 1.0046(8) 0.5389(6) 0.021(2) Uani 0.3 1 d D U P B -2
O15A O -0.1711(8) 0.9942(15) 0.5221(11) 0.106(6) Uani 0.3 1 d D U P B -2

loop_
_atom_site_aniso_label
_atom_site_aniso_U_11
_atom_site_aniso_U_22
_atom_site_aniso_U_33
_atom_site_aniso_U_23
_atom_site_aniso_U_13
_atom_site_aniso_U_12
Zn1 0.0086(2) 0.01212(19) 0.0074(2) 0.00250(14) 0.00123(14) 0.00037(14)
Zn2 0.0091(2) 0.0129(2) 0.0077(2) 0.00266(14) 0.00141(14) 0.00057(14)
O1 0.0347(16) 0.0136(12) 0.0187(14) 0.0050(11) 0.0053(12) 0.0049(11)
O2 0.0257(14) 0.0112(12) 0.0168(14) 0.0012(10) -0.0013(11) 0.0007(10)
O3 0.0484(19) 0.0129(13) 0.0193(15) 0.0014(11) 0.0036(13) 0.0009(12)
O4 0.0307(15) 0.0135(12) 0.0206(14) 0.0058(11) 0.0056(11) 0.0034(11)
O5 0.0084(12) 0.0299(14) 0.0154(13) 0.0025(11) 0.0003(10) 0.0004(10)
O6 0.0099(12) 0.0390(16) 0.0172(14) 0.0077(12) 0.0036(10) 0.0032(11)
O7 0.0083(12) 0.0298(14) 0.0198(14) 0.0064(11) 0.0045(10) 0.0019(10)
O8 0.0094(13) 0.0509(18) 0.0178(14) 0.0035(13) 0.0015(10) 0.0024(12)
N1 0.0179(15) 0.0167(15) 0.0101(15) 0.0030(12) 0.0017(11) -0.0002(12)
N2 0.0135(14) 0.0148(14) 0.0087(14) 0.0023(11) 0.0002(11) 0.0003(11)
C1 0.0126(17) 0.0162(17) 0.0109(17) 0.0021(13) -0.0001(13) 0.0002(13)
C2 0.0097(16) 0.0161(17) 0.0142(17) 0.0017(13) 0.0000(13) 0.0009(13)
C3 0.0131(18) 0.033(2) 0.0123(18) 0.0064(15) 0.0062(14) 0.0021(15)
C4 0.0143(18) 0.040(2) 0.0110(18) 0.0082(16) 0.0012(14) 0.0048(16)
C5 0.0102(17) 0.0230(18) 0.0158(18) 0.0063(14) 0.0026(13) 0.0021(13)
C6 0.0122(16) 0.0155(16) 0.0099(16) 0.0022(13) 0.0003(13) 0.0000(13)
C7 0.0142(17) 0.0235(19) 0.0118(17) 0.0038(14) 0.0003(13) 0.0009(14)
C8 0.0142(18) 0.0215(18) 0.0146(18) 0.0041(14) 0.0029(14) 0.0001(14)
C9 0.0098(16) 0.0168(17) 0.0154(18) 0.0024(14) 0.0011(13) 0.0009(13)
C10 0.0109(17) 0.0239(19) 0.0140(18) 0.0054(14) -0.0011(13) 0.0019(14)
C11 0.0116(17) 0.0126(16) 0.0145(17) 0.0024(13) 0.0021(13) -0.0008(12)
C12 0.0104(16) 0.0139(16) 0.0156(18) 0.0021(13) 0.0000(13) -0.0013(12)
C13 0.0176(18) 0.0139(16) 0.0128(18) 0.0022(13) 0.0019(13) 0.0017(13)
C14 0.0112(16) 0.0138(16) 0.0145(17) 0.0024(13) 0.0009(13) 0.0027(12)
C15 0.025(2) 0.0180(18) 0.0130(18) 0.0074(14) 0.0034(15) 0.0022(15)
C16 0.030(2) 0.0168(18) 0.0147(19) 0.0033(15) 0.0046(15) 0.0045(15)
C17 0.0211(19) 0.0138(17) 0.0161(18) 0.0026(14) 0.0020(14) 0.0026(14)
C18 0.0169(18) 0.0125(16) 0.0136(18) 0.0037(13) 0.0015(13) 0.0018(13)
C19 0.034(2) 0.0169(18) 0.0117(18) 0.0026(14) 0.0066(15) 0.0017(15)
C20 0.032(2) 0.0169(18) 0.0140(19) 0.0043(14) 0.0080(16) 0.0022(15)
C21 0.0176(18) 0.0099(16) 0.0200(19) 0.0013(14) -0.0020(14) 0.0009(13)
C22 0.0227(19) 0.0143(17) 0.0139(18) 0.0013(14) 0.0032(14) 0.0031(14)
C23 0.0098(16) 0.0139(17) 0.0189(19) 0.0053(14) 0.0008(13) 0.0007(12)
C24 0.0127(17) 0.0146(17) 0.0162(18) 0.0035(14) -0.0001(13) 0.0001(13)
C37 0.021(2) 0.056(3) 0.015(2) 0.0089(19) 0.0035(16) 0.0162(19)
C38 0.024(2) 0.056(3) 0.015(2) 0.0053(19) 0.0041(16) 0.015(2)
C39 0.0207(19) 0.0207(18) 0.0109(17) 0.0025(14) 0.0021(14) 0.0017(14)
C40 0.032(2) 0.055(3) 0.018(2) 0.016(2) 0.0068(18) 0.025(2)
C41 0.029(2) 0.047(3) 0.015(2) 0.0111(18) 0.0073(16) 0.0219(19)
C42 0.024(2) 0.027(2) 0.0145(19) 0.0056(15) 0.0022(15) 0.0043(16)
C43 0.0196(19) 0.029(2) 0.0119(18) 0.0047(15) -0.0013(14) -0.0002(15)
C44 0.0195(18) 0.0195(18) 0.0082(17) 0.0023(13) 0.0015(13) 0.0009(14)
C45 0.0148(18) 0.033(2) 0.0124(18) 0.0032(15) -0.0029(14) -0.0030(15)
C46 0.0119(17) 0.0254(19) 0.0140(18) 0.0046(15) 0.0019(13) 0.0003(14)
C47 0.0137(17) 0.0183(17) 0.0117(17) 0.0036(13) 0.0027(13) 0.0018(13)
C48 0.0137(17) 0.0216(18) 0.0122(17) 0.0030(14) 0.0035(13) -0.0017(14)
Zn3 0.00780(19) 0.01212(19) 0.00677(19) 0.00255(14) 0.00086(13) 0.00075(13)
O9 0.0074(12) 0.0275(14) 0.0139(13) 0.0032(10) -0.0001(9) 0.0020(10)
O10 0.0094(12) 0.0263(14) 0.0162(13) 0.0053(11) 0.0038(10) 0.0013(10)
O11 0.0271(15) 0.0124(12) 0.0194(14) 0.0060(10) 0.0061(11) 0.0021(10)
O12 0.0227(14) 0.0114(12) 0.0161(13) 0.0015(10) 0.0006(10) 0.0000(10)
N3 0.0131(14) 0.0135(14) 0.0083(14) 0.0022(11) 0.0019(11) 0.0017(11)
C25 0.0094(16) 0.0124(16) 0.0142(17) 0.0036(13) 0.0011(13) -0.0014(12)
C26 0.0079(16) 0.0144(16) 0.0149(17) 0.0019(13) 0.0010(13) 0.0011(12)
C27 0.0107(16) 0.0157(16) 0.0119(17) 0.0019(13) 0.0003(13) 0.0014(13)
C28 0.0100(16) 0.0153(16) 0.0090(16) 0.0013(13) 0.0010(12) 0.0005(12)
C29 0.0139(17) 0.0202(18) 0.0095(16) 0.0038(13) 0.0009(13) 0.0015(13)
C30 0.0122(17) 0.0189(17) 0.0127(17) 0.0043(14) 0.0040(13) 0.0008(13)
C31 0.0093(16) 0.0128(16) 0.0205(19) 0.0031(14) 0.0014(13) 0.0003(12)
C32 0.0167(18) 0.0131(17) 0.0177(19) 0.0018(14) 0.0018(14) 0.0009(13)
C33 0.038(2) 0.0185(19) 0.024(2) 0.0073(16) 0.0160(18) 0.0053(16)
C34 0.042(3) 0.0171(19) 0.022(2) 0.0032(16) 0.0156(18) 0.0064(17)
C35 0.0187(18) 0.0139(17) 0.0156(18) 0.0025(14) 0.0013(14) 0.0013(13)
C36 0.0197(18) 0.0142(17) 0.0139(18) 0.0000(14) 0.0024(14) 0.0007(14)
C49 0.0097(16) 0.0245(18) 0.0119(17) 0.0042(14) 0.0014(13) 0.0013(13)
C50 0.0161(18) 0.0259(19) 0.0122(18) 0.0047(15) 0.0025(14) -0.0004(14)
C51 0.0160(17) 0.0183(17) 0.0082(16) 0.0019(13) 0.0011(13) -0.0013(13)
C52 0.0123(17) 0.0274(19) 0.0131(18) 0.0041(15) -0.0003(13) -0.0014(14)
C53 0.0124(17) 0.0244(18) 0.0105(17) 0.0024(14) 0.0022(13) -0.0015(14)
C54 0.0180(18) 0.0214(18) 0.0110(17) 0.0012(14) 0.0002(14) -0.0014(14)
O13 0.200(12) 0.241(14) 0.298(15) 0.026(12) 0.063(11) 0.002(11)
O14 0.267(14) 0.252(15) 0.234(13) -0.023(12) -0.072(12) 0.032(12)
O15 0.093(7) 0.017(4) 0.201(9) 0.003(5) -0.090(7) 0.003(4)
O16 0.044(4) 0.019(3) 0.147(8) -0.025(4) -0.031(5) 0.006(3)
C55 0.111(6) 0.084(6) 0.113(6) 0.005(6) -0.008(6) 0.009(6)
C56 0.143(6) 0.112(6) 0.124(6) 0.010(5) 0.030(5) 0.013(5)
C57 0.118(7) 0.094(6) 0.123(7) 0.015(6) 0.015(6) 0.011(6)
C58 0.108(6) 0.068(6) 0.101(6) 0.024(5) -0.002(5) -0.007(5)
C59 0.109(5) 0.062(5) 0.101(5) 0.014(5) 0.004(5) 0.013(5)
C60 0.112(6) 0.083(5) 0.131(6) 0.020(5) 0.000(5) 0.010(5)
C61 0.102(6) 0.092(6) 0.138(7) 0.023(6) -0.018(6) 0.015(6)
C62 0.091(6) 0.061(5) 0.119(6) 0.015(5) -0.010(5) 0.005(5)
C63 0.092(5) 0.018(4) 0.096(5) 0.005(4) 0.009(5) 0.008(4)
C64 0.104(6) 0.035(4) 0.081(5) 0.015(4) -0.023(5) 0.005(5)
C65 0.186(8) 0.182(8) 0.190(8) 0.011(7) 0.014(7) 0.011(7)
C66 0.075(5) 0.027(4) 0.126(6) 0.001(5) -0.035(5) 0.011(4)
O17 0.153(5) 0.051(3) 0.105(4) 0.023(3) 0.092(4) 0.015(3)
O16A 0.048(5) 0.021(4) 0.057(5) 0.008(4) -0.025(4) 0.005(4)
O13A 0.242(15) 0.222(15) 0.249(16) 0.004(13) 0.003(13) 0.021(12)
C65A 0.170(9) 0.152(9) 0.175(9) 0.023(7) 0.019(7) 0.010(7)
O14A 0.229(16) 0.209(15) 0.229(15) 0.055(12) 0.024(13) -0.021(13)
C55A 0.142(8) 0.105(8) 0.124(8) 0.015(6) -0.013(6) 0.011(6)
C56A 0.160(8) 0.130(8) 0.141(7) 0.018(6) 0.011(6) 0.010(6)
C57A 0.146(8) 0.130(8) 0.136(8) 0.015(6) 0.016(6) 0.009(6)
C58A 0.136(8) 0.125(8) 0.128(8) 0.017(6) 0.010(6) 0.006(6)
C59A 0.109(7) 0.096(7) 0.107(7) 0.013(6) 0.003(5) 0.006(6)
C60A 0.104(7) 0.071(6) 0.096(7) 0.013(5) -0.011(5) 0.010(5)
C61A 0.114(7) 0.086(7) 0.101(7) 0.011(6) 0.003(6) 0.015(6)
C62A 0.110(7) 0.088(7) 0.113(7) 0.008(6) 0.010(6) 0.001(6)
C63A 0.091(6) 0.059(6) 0.087(6) 0.004(5) 0.009(5) 0.001(5)
C64A 0.099(7) 0.086(7) 0.106(7) 0.007(6) 0.010(6) 0.002(6)
C66A 0.026(3) 0.013(3) 0.024(3) 0.009(3) -0.015(3) -0.005(3)
O15A 0.125(10) 0.083(10) 0.115(11) 0.056(9) -0.019(9) 0.003(8)

loop_
_atom_type_symbol
_atom_type_description
_atom_type_scat_dispersion_real
_atom_type_scat_dispersion_imag
_atom_type_scat_source
C C 0.0033 0.0016 'International Tables Vol C Tables 4.2.6.8 and 6.1.1.4'
H H 0.0000 0.0000 'International Tables Vol C Tables 4.2.6.8 and 6.1.1.4'
N N 0.0061 0.0033 'International Tables Vol C Tables 4.2.6.8 and 6.1.1.4'
O O 0.0106 0.0060 'International Tables Vol C Tables 4.2.6.8 and 6.1.1.4'
Zn Zn 0.2839 1.4301 'International Tables Vol C Tables 4.2.6.8 and 6.1.1.4'

loop_
_geom_angle_atom_site_label_1
_geom_angle_atom_site_label_2
_geom_angle_atom_site_label_3
_geom_angle
_geom_angle_site_symmetry_1
_geom_angle_site_symmetry_3
_geom_angle_publ_flag
O2 Zn1 Zn2 77.88(7) . . ?
O4 Zn1 Zn2 79.76(8) 1_545 . ?
O4 Zn1 O2 157.56(11) 1_545 . ?
O5 Zn1 Zn2 83.48(7) . . ?
O5 Zn1 O2 88.83(10) . . ?
O5 Zn1 O4 86.75(11) . 1_545 ?
O5 Zn1 O7 160.32(10) . 1_455 ?
O7 Zn1 Zn2 76.84(7) 1_455 . ?
O7 Zn1 O2 86.93(11) 1_455 . ?
O7 Zn1 O4 89.87(11) 1_455 1_545 ?
N2 Zn1 Zn2 174.92(8) 1_554 . ?
N2 Zn1 O2 101.58(11) 1_554 . ?
N2 Zn1 O4 100.86(11) 1_554 1_545 ?
N2 Zn1 O5 101.58(11) 1_554 . ?
N2 Zn1 O7 98.10(11) 1_554 1_455 ?
O1 Zn2 Zn1 82.27(8) . . ?
O1 Zn2 O3 162.11(11) . 1_545 ?
O3 Zn2 Zn1 80.05(8) 1_545 . ?
O6 Zn2 Zn1 76.12(8) . . ?
O6 Zn2 O1 89.99(11) . . ?
O6 Zn2 O3 88.41(12) . 1_545 ?
O8 Zn2 Zn1 82.52(8) 1_455 . ?
O8 Zn2 O1 87.62(12) 1_455 . ?
O8 Zn2 O3 87.40(12) 1_455 1_545 ?
O8 Zn2 O6 158.63(11) 1_455 . ?
N1 Zn2 Zn1 174.20(9) . . ?
N1 Zn2 O1 100.88(11) . . ?
N1 Zn2 O3 96.98(11) . 1_545 ?
N1 Zn2 O6 98.91(11) . . ?
N1 Zn2 O8 102.39(12) . 1_455 ?
C23 O1 Zn2 124.5(2) . . ?
C23 O2 Zn1 129.3(2) . . ?
C24 O3 Zn2 126.6(2) . 1_565 ?
C24 O4 Zn1 127.3(2) . 1_565 ?
C11 O5 Zn1 122.6(2) . . ?
C11 O6 Zn2 132.5(2) . . ?
C12 O7 Zn1 131.3(2) . 1_655 ?
C12 O8 Zn2 124.0(2) . 1_655 ?
C37 N1 Zn2 121.6(3) . . ?
C37 N1 C41 117.4(3) . . ?
C41 N1 Zn2 121.0(3) . . ?
C46 N2 Zn1 122.3(2) . 1_556 ?
C46 N2 C47 117.6(3) . . ?
C47 N2 Zn1 120.0(2) . 1_556 ?
C2 C1 H1 119.6 . . ?
C2 C1 C6 120.9(3) . . ?
C6 C1 H1 119.6 . . ?
C1 C2 C3 119.6(3) . . ?
C1 C2 C11 119.8(3) . . ?
C3 C2 C11 120.6(3) . . ?
C2 C3 H3 119.9 . . ?
C4 C3 C2 120.1(3) . . ?
C4 C3 H3 119.9 . . ?
C3 C4 H4 119.3 . . ?
C3 C4 C5 121.4(3) . . ?
C5 C4 H4 119.3 . . ?
C4 C5 C6 118.7(3) . . ?
C4 C5 C10 122.8(3) . . ?
C10 C5 C6 118.5(3) . . ?
C1 C6 C5 119.3(3) . . ?
C1 C6 C7 121.6(3) . . ?
C5 C6 C7 119.0(3) . . ?
C6 C7 H7 119.7 . . ?
C8 C7 C6 120.6(3) . . ?
C8 C7 H7 119.7 . . ?
C7 C8 H8 119.8 . . ?
C7 C8 C9 120.3(3) . . ?
C9 C8 H8 119.8 . . ?
C8 C9 C12 119.6(3) . . ?
C10 C9 C8 120.4(3) . . ?
C10 C9 C12 120.0(3) . . ?
C5 C10 H10 119.4 . . ?
C9 C10 C5 121.1(3) . . ?
C9 C10 H10 119.4 . . ?
O5 C11 O6 125.0(3) . . ?
O5 C11 C2 117.9(3) . . ?
O6 C11 C2 117.0(3) . . ?
O7 C12 O8 125.2(3) . . ?
O7 C12 C9 117.2(3) . . ?
O8 C12 C9 117.5(3) . . ?
C14 C13 H13 119.2 . . ?
C14 C13 C18 121.6(3) . . ?
C18 C13 H13 119.2 . . ?
C13 C14 C15 119.2(3) . . ?
C13 C14 C23 120.3(3) . . ?
C15 C14 C23 120.5(3) . . ?
C14 C15 H15 119.6 . . ?
C16 C15 C14 120.8(3) . . ?
C16 C15 H15 119.6 . . ?
C15 C16 H16 119.7 . . ?
C15 C16 C17 120.6(3) . . ?
C17 C16 H16 119.7 . . ?
C16 C17 C18 119.2(3) . . ?
C16 C17 C22 121.8(3) . . ?
C18 C17 C22 119.0(3) . . ?
C13 C18 C17 118.5(3) . . ?
C13 C18 C19 122.5(3) . . ?
C19 C18 C17 119.0(3) . . ?
C18 C19 H19 119.6 . . ?
C20 C19 C18 120.7(3) . . ?
C20 C19 H19 119.6 . . ?
C19 C20 H20 119.6 . . ?
C19 C20 C21 120.8(3) . . ?
C21 C20 H20 119.6 . . ?
C20 C21 C24 120.0(3) . . ?
C22 C21 C20 119.8(3) . . ?
C22 C21 C24 120.2(3) . . ?
C17 C22 H22 119.6 . . ?
C21 C22 C17 120.7(3) . . ?
C21 C22 H22 119.6 . . ?
O1 C23 C14 117.0(3) . . ?
O2 C23 O1 125.8(3) . . ?
O2 C23 C14 117.2(3) . . ?
O3 C24 C21 117.2(3) . . ?
O4 C24 O3 125.5(3) . . ?
O4 C24 C21 117.3(3) . . ?
N1 C37 H37 118.6 . . ?
N1 C37 C38 122.8(4) . . ?
C38 C37 H37 118.6 . . ?
C37 C38 H38 120.0 . . ?
C39 C38 C37 119.9(4) . . ?
C39 C38 H38 120.0 . . ?
C38 C39 C40 117.2(4) . . ?
C38 C39 C42 123.0(3) . . ?
C40 C39 C42 119.8(3) . . ?
C39 C40 H40 119.9 . . ?
C41 C40 C39 120.2(4) . . ?
C41 C40 H40 119.9 . . ?
N1 C41 C40 122.5(4) . . ?
N1 C41 H41 118.7 . . ?
C40 C41 H41 118.7 . . ?
C39 C42 H42 117.7 . . ?
C43 C42 C39 124.5(4) . . ?
C43 C42 H42 117.7 . . ?
C42 C43 H43 117.6 . . ?
C42 C43 C44 124.7(4) . . ?
C44 C43 H43 117.6 . . ?
C45 C44 C43 120.8(3) . . ?
C45 C44 C48 116.5(3) . . ?
C48 C44 C43 122.7(3) . . ?
C44 C45 H45 119.7 . . ?
C46 C45 C44 120.6(3) . . ?
C46 C45 H45 119.7 . . ?
N2 C46 C45 122.4(3) . . ?
N2 C46 H46 118.8 . . ?
C45 C46 H46 118.8 . . ?
N2 C47 H47 118.5 . . ?
N2 C47 C48 123.1(3) . . ?
C48 C47 H47 118.5 . . ?
C44 C48 H48 120.1 . . ?
C47 C48 C44 119.9(3) . . ?
C47 C48 H48 120.1 . . ?
O9 Zn3 Zn3 82.64(7) . 2_666 ?
O9 Zn3 O10 159.07(10) . 2_666 ?
O9 Zn3 O11 86.40(10) . . ?
O9 Zn3 O12 88.58(10) . 2_666 ?
O9 Zn3 N3 102.26(11) . . ?
O10 Zn3 Zn3 76.44(7) 2_666 2_666 ?
O10 Zn3 O11 90.42(10) 2_666 . ?
O10 Zn3 O12 87.16(10) 2_666 2_666 ?
O11 Zn3 Zn3 80.14(7) . 2_666 ?
O11 Zn3 O12 159.38(10) . 2_666 ?
O12 Zn3 Zn3 79.38(7) 2_666 2_666 ?
N3 Zn3 Zn3 175.10(8) . 2_666 ?
N3 Zn3 O10 98.67(11) . 2_666 ?
N3 Zn3 O11 99.95(11) . . ?
N3 Zn3 O12 100.67(11) . 2_666 ?
C25 O9 Zn3 123.6(2) . . ?
C25 O10 Zn3 131.6(2) . 2_666 ?
C31 O11 Zn3 127.0(2) . . ?
C31 O12 Zn3 127.2(2) . 2_666 ?
C49 N3 Zn3 120.0(2) . . ?
C49 N3 C53 117.7(3) . . ?
C53 N3 Zn3 122.2(2) . . ?
O9 C25 C26 117.4(3) . . ?
O10 C25 O9 125.7(3) . . ?
O10 C25 C26 117.0(3) . . ?
C27 C26 C25 119.5(3) . . ?
C27 C26 C30 120.2(3) . 2_766 ?
C30 C26 C25 120.3(3) 2_766 . ?
C26 C27 H27 119.5 . . ?
C26 C27 C28 121.0(3) . . ?
C28 C27 H27 119.5 . . ?
C27 C28 C28 118.3(4) . 2_766 ?
C29 C28 C27 122.2(3) . . ?
C29 C28 C28 119.5(4) . 2_766 ?
C28 C29 H29 119.8 . . ?
C30 C29 C28 120.4(3) . . ?
C30 C29 H29 119.8 . . ?
C26 C30 H30 119.7 2_766 . ?
C29 C30 C26 120.6(3) . 2_766 ?
C29 C30 H30 119.7 . . ?
O11 C31 O12 125.7(3) . . ?
O11 C31 C32 117.2(3) . . ?
O12 C31 C32 117.1(3) . . ?
C33 C32 C31 120.1(3) . . ?
C36 C32 C31 120.0(3) 2_656 . ?
C36 C32 C33 119.9(3) 2_656 . ?
C32 C33 H33 119.7 . . ?
C34 C33 C32 120.5(3) . . ?
C34 C33 H33 119.7 . . ?
C33 C34 H34 119.7 . . ?
C33 C34 C35 120.7(3) . . ?
C35 C34 H34 119.7 . . ?
C35 C35 C34 119.0(4) 2_656 . ?
C35 C35 C36 119.1(4) 2_656 . ?
C36 C35 C34 121.9(3) . . ?
C32 C36 C35 120.8(3) 2_656 . ?
C32 C36 H36 119.6 2_656 . ?
C35 C36 H36 119.6 . . ?
N3 C49 H49 118.6 . . ?
N3 C49 C50 122.8(3) . . ?
C50 C49 H49 118.6 . . ?
C49 C50 H50 120.2 . . ?
C49 C50 C51 119.6(3) . . ?
C51 C50 H50 120.2 . . ?
C50 C51 C54 122.6(3) . . ?
C52 C51 C50 117.0(3) . . ?
C52 C51 C54 120.4(3) . . ?
C51 C52 H52 120.1 . . ?
C53 C52 C51 119.8(3) . . ?
C53 C52 H52 120.1 . . ?
N3 C53 C52 122.9(3) . . ?
N3 C53 H53 118.6 . . ?
C52 C53 H53 118.6 . . ?
C51 C54 H54 118.0 . . ?
C54 C54 C51 124.1(4) 2_665 . ?
C54 C54 H54 118.0 2_665 . ?
C65 O13 H13A 103.2 . . ?
C66 O16 H16A 109.5 . . ?
C56 C55 H55 120.0 . . ?
C56 C55 C60 120.0 . . ?
C60 C55 H55 120.0 . . ?
C55 C56 C57 120.0 . . ?
C55 C56 C65 120.9(6) . . ?
C57 C56 C65 118.6(6) . . ?
C56 C57 H57 120.0 . . ?
C58 C57 C56 120.0 . . ?
C58 C57 H57 120.0 . . ?
C57 C58 H58 120.0 . . ?
C57 C58 C59 120.0 . . ?
C59 C58 H58 120.0 . . ?
C58 C59 C60 120.0 . . ?
C58 C59 C64 120.0 . . ?
C60 C59 C64 120.0 . . ?
C59 C60 C55 120.0 . . ?
C61 C60 C55 120.0 . . ?
C61 C60 C59 120.0 . . ?
C60 C61 H61 120.0 . . ?
C60 C61 C62 120.0 . . ?
C62 C61 H61 120.0 . . ?
C61 C62 H62 120.0 . . ?
C63 C62 C61 120.0 . . ?
C63 C62 H62 120.0 . . ?
C62 C63 C66 117.3(5) . . ?
C64 C63 C62 120.0 . . ?
C64 C63 C66 122.6(5) . . ?
C59 C64 H64 120.0 . . ?
C63 C64 C59 120.0 . . ?
C63 C64 H64 120.0 . . ?
O13 C65 C56 114.2(10) . . ?
O14 C65 O13 127.1(14) . . ?
O14 C65 C56 118.6(10) . . ?
O15 C66 O16 122.8(10) . . ?
O15 C66 C63 120.7(8) . . ?
O16 C66 C63 116.5(7) . . ?
H17A O17 H17B 104.5 . . ?
C66A O16A H16B 109.7 . . ?
O13A C65A O14A 126.1(16) . . ?
C65A O14A H14A 111.4 . . ?
C56A C55A H55A 120.0 . . ?
C56A C55A C60A 120.0 . . ?
C60A C55A H55A 120.0 . . ?
C55A C56A C65A 124.6(7) . . ?
C57A C56A C65A 115.4(7) . . ?
C57A C56A C55A 120.0 . . ?
C56A C57A H57A 120.0 . . ?
C58A C57A C56A 120.0 . . ?
C58A C57A H57A 120.0 . . ?
C57A C58A H58A 120.0 . . ?
C57A C58A C59A 120.0 . . ?
C59A C58A H58A 120.0 . . ?
C58A C59A C60A 120.0 . . ?
C58A C59A C64A 120.0 . . ?
C60A C59A C64A 120.0 . . ?
C59A C60A C55A 120.0 . . ?
C61A C60A C55A 120.0 . . ?
C61A C60A C59A 120.0 . . ?
C60A C61A H61A 120.0 . . ?
C60A C61A C62A 120.0 . . ?
C62A C61A H61A 120.0 . . ?
C61A C62A H62A 120.0 . . ?
C63A C62A C61A 120.0 . . ?
C63A C62A H62A 120.0 . . ?
C62A C63A C66A 116.2(6) . . ?
C64A C63A C62A 120.0 . . ?
C64A C63A C66A 123.2(6) . . ?
C59A C64A H64A 120.0 . . ?
C63A C64A C59A 120.0 . . ?
C63A C64A H64A 120.0 . . ?
O16A C66A C63A 114.5(8) . . ?
O15A C66A O16A 119.6(11) . . ?
O15A C66A C63A 125.7(10) . . ?

loop_
_geom_bond_atom_site_label_1
_geom_bond_atom_site_label_2
_geom_bond_distance
_geom_bond_site_symmetry_2
_geom_bond_publ_flag
Zn1 Zn2 2.9442(5) . ?
Zn1 O2 2.069(2) . ?
Zn1 O4 2.058(2) 1_545 ?
Zn1 O5 2.024(2) . ?
Zn1 O7 2.028(2) 1_455 ?
Zn1 N2 2.024(3) 1_554 ?
Zn2 O1 2.047(3) . ?
Zn2 O3 2.057(3) 1_545 ?
Zn2 O6 2.021(2) . ?
Zn2 O8 2.021(3) 1_455 ?
Zn2 N1 2.020(3) . ?
O1 C23 1.257(4) . ?
O2 C23 1.253(4) . ?
O3 C24 1.259(4) . ?
O4 C24 1.251(4) . ?
O5 C11 1.257(4) . ?
O6 C11 1.258(4) . ?
O7 C12 1.246(4) . ?
O8 C12 1.255(4) . ?
N1 C37 1.333(5) . ?
N1 C41 1.343(5) . ?
N2 C46 1.344(4) . ?
N2 C47 1.348(4) . ?
C1 H1 0.9500 . ?
C1 C2 1.380(5) . ?
C1 C6 1.410(5) . ?
C2 C3 1.419(5) . ?
C2 C11 1.495(5) . ?
C3 H3 0.9500 . ?
C3 C4 1.367(5) . ?
C4 H4 0.9500 . ?
C4 C5 1.410(5) . ?
C5 C6 1.419(5) . ?
C5 C10 1.416(5) . ?
C6 C7 1.420(5) . ?
C7 H7 0.9500 . ?
C7 C8 1.362(5) . ?
C8 H8 0.9500 . ?
C8 C9 1.411(5) . ?
C9 C10 1.358(5) . ?
C9 C12 1.506(5) . ?
C10 H10 0.9500 . ?
C13 H13 0.9500 . ?
C13 C14 1.371(5) . ?
C13 C18 1.414(5) . ?
C14 C15 1.417(5) . ?
C14 C23 1.503(5) . ?
C15 H15 0.9500 . ?
C15 C16 1.363(5) . ?
C16 H16 0.9500 . ?
C16 C17 1.416(5) . ?
C17 C18 1.418(5) . ?
C17 C22 1.423(5) . ?
C18 C19 1.418(5) . ?
C19 H19 0.9500 . ?
C19 C20 1.360(5) . ?
C20 H20 0.9500 . ?
C20 C21 1.419(5) . ?
C21 C22 1.369(5) . ?
C21 C24 1.504(5) . ?
C22 H22 0.9500 . ?
C37 H37 0.9500 . ?
C37 C38 1.386(6) . ?
C38 H38 0.9500 . ?
C38 C39 1.375(6) . ?
C39 C40 1.380(5) . ?
C39 C42 1.474(5) . ?
C40 H40 0.9500 . ?
C40 C41 1.378(6) . ?
C41 H41 0.9500 . ?
C42 H42 0.9500 . ?
C42 C43 1.319(5) . ?
C43 H43 0.9500 . ?
C43 C44 1.461(5) . ?
C44 C45 1.384(5) . ?
C44 C48 1.412(5) . ?
C45 H45 0.9500 . ?
C45 C46 1.381(5) . ?
C46 H46 0.9500 . ?
C47 H47 0.9500 . ?
C47 C48 1.365(5) . ?
C48 H48 0.9500 . ?
Zn3 Zn3 2.9717(7) 2_666 ?
Zn3 O9 2.026(2) . ?
Zn3 O10 2.031(2) 2_666 ?
Zn3 O11 2.054(2) . ?
Zn3 O12 2.064(2) 2_666 ?
Zn3 N3 2.027(3) . ?
O9 C25 1.257(4) . ?
O10 C25 1.256(4) . ?
O11 C31 1.256(4) . ?
O12 C31 1.263(4) . ?
N3 C49 1.342(4) . ?
N3 C53 1.344(4) . ?
C25 C26 1.506(4) . ?
C26 C27 1.366(5) . ?
C26 C30 1.410(5) 2_766 ?
C27 H27 0.9500 . ?
C27 C28 1.419(5) . ?
C28 C28 1.424(7) 2_766 ?
C28 C29 1.412(5) . ?
C29 H29 0.9500 . ?
C29 C30 1.366(5) . ?
C30 H30 0.9500 . ?
C31 C32 1.503(5) . ?
C32 C33 1.410(5) . ?
C32 C36 1.374(5) 2_656 ?
C33 H33 0.9500 . ?
C33 C34 1.366(5) . ?
C34 H34 0.9500 . ?
C34 C35 1.419(5) . ?
C35 C35 1.414(7) 2_656 ?
C35 C36 1.414(5) . ?
C36 H36 0.9500 . ?
C49 H49 0.9500 . ?
C49 C50 1.374(5) . ?
C50 H50 0.9500 . ?
C50 C51 1.401(5) . ?
C51 C52 1.392(5) . ?
C51 C54 1.463(5) . ?
C52 H52 0.9500 . ?
C52 C53 1.372(5) . ?
C53 H53 0.9500 . ?
C54 C54 1.337(7) 2_665 ?
C54 H54 0.9500 . ?
O13 H13A 0.8400 . ?
O13 C65 1.252(8) . ?
O14 C65 1.248(8) . ?
O15 C66 1.255(8) . ?
O16 H16A 0.8400 . ?
O16 C66 1.282(8) . ?
C55 H55 0.9500 . ?
C55 C56 1.3900 . ?
C55 C60 1.3900 . ?
C56 C57 1.3900 . ?
C56 C65 1.497(9) . ?
C57 H57 0.9500 . ?
C57 C58 1.3900 . ?
C58 H58 0.9500 . ?
C58 C59 1.3900 . ?
C59 C60 1.3900 . ?
C59 C64 1.3900 . ?
C60 C61 1.3900 . ?
C61 H61 0.9500 . ?
C61 C62 1.3900 . ?
C62 H62 0.9500 . ?
C62 C63 1.3900 . ?
C63 C64 1.3900 . ?
C63 C66 1.583(8) . ?
C64 H64 0.9500 . ?
O17 H17A 0.8696 . ?
O17 H17B 0.8700 . ?
O16A H16B 0.8398 . ?
O16A C66A 1.271(8) . ?
O13A C65A 1.235(9) . ?
C65A O14A 1.256(9) . ?
C65A C56A 1.469(10) . ?
O14A H14A 0.8398 . ?
C55A H55A 0.9500 . ?
C55A C56A 1.3900 . ?
C55A C60A 1.3900 . ?
C56A C57A 1.3900 . ?
C57A H57A 0.9500 . ?
C57A C58A 1.3900 . ?
C58A H58A 0.9500 . ?
C58A C59A 1.3900 . ?
C59A C60A 1.3900 . ?
C59A C64A 1.3900 . ?
C60A C61A 1.3900 . ?
C61A H61A 0.9500 . ?
C61A C62A 1.3900 . ?
C62A H62A 0.9500 . ?
C62A C63A 1.3900 . ?
C63A C64A 1.3900 . ?
C63A C66A 1.529(9) . ?
C64A H64A 0.9500 . ?
C66A O15A 1.235(9) . ?

loop_
_geom_hbond_atom_site_label_D
_geom_hbond_atom_site_label_H
_geom_hbond_atom_site_label_A
_geom_hbond_distance_DH
_geom_hbond_distance_HA
_geom_hbond_distance_DA
_geom_hbond_angle_DHA
_geom_hbond_site_symmetry_A
_geom_hbond_publ_flag
O17 H17B O3 0.87 2.46 3.155(5) 137.1 2_576 yes
O17 H17B O8 0.87 2.47 3.257(5) 150.4 2_666 yes
O16A H16B O4 0.84 2.61 3.296(10) 139.7 . yes
O14A H14A O17 0.84 2.36 3.18(3) 163.9 . yes

loop_
_geom_torsion_atom_site_label_1
_geom_torsion_atom_site_label_2
_geom_torsion_atom_site_label_3
_geom_torsion_atom_site_label_4
_geom_torsion
_geom_torsion_site_symmetry_1
_geom_torsion_site_symmetry_2
_geom_torsion_site_symmetry_3
_geom_torsion_site_symmetry_4
_geom_torsion_publ_flag
Zn1 O2 C23 O1 5.3(5) . . . . ?
Zn1 O2 C23 C14 -175.9(2) . . . . ?
Zn1 O4 C24 O3 -0.7(5) 1_565 . . . ?
Zn1 O4 C24 C21 179.2(2) 1_565 . . . ?
Zn1 O5 C11 O6 -5.7(5) . . . . ?
Zn1 O5 C11 C2 175.5(2) . . . . ?
Zn1 O7 C12 O8 -3.0(6) 1_655 . . . ?
Zn1 O7 C12 C9 176.7(2) 1_655 . . . ?
Zn1 N2 C46 C45 176.8(3) 1_556 . . . ?
Zn1 N2 C47 C48 -177.6(3) 1_556 . . . ?
Zn2 O1 C23 O2 -6.6(5) . . . . ?
Zn2 O1 C23 C14 174.7(2) . . . . ?
Zn2 O3 C24 O4 -8.4(6) 1_565 . . . ?
Zn2 O3 C24 C21 171.7(2) 1_565 . . . ?
Zn2 O6 C11 O5 1.8(6) . . . . ?
Zn2 O6 C11 C2 -179.4(2) . . . . ?
Zn2 O8 C12 O7 -0.3(5) 1_655 . . . ?
Zn2 O8 C12 C9 179.9(2) 1_655 . . . ?
Zn2 N1 C37 C38 176.8(4) . . . . ?
Zn2 N1 C41 C40 -177.5(4) . . . . ?
N1 C37 C38 C39 0.2(7) . . . . ?
N2 C47 C48 C44 0.8(5) . . . . ?
C1 C2 C3 C4 1.1(6) . . . . ?
C1 C2 C11 O5 5.6(5) . . . . ?
C1 C2 C11 O6 -173.3(3) . . . . ?
C1 C6 C7 C8 -179.6(3) . . . . ?
C2 C1 C6 C5 -1.2(5) . . . . ?
C2 C1 C6 C7 179.5(3) . . . . ?
C2 C3 C4 C5 -1.7(6) . . . . ?
C3 C2 C11 O5 -175.7(3) . . . . ?
C3 C2 C11 O6 5.4(5) . . . . ?
C3 C4 C5 C6 0.8(6) . . . . ?
C3 C4 C5 C10 -179.7(4) . . . . ?
C4 C5 C6 C1 0.7(5) . . . . ?
C4 C5 C6 C7 179.9(3) . . . . ?
C4 C5 C10 C9 179.2(4) . . . . ?
C5 C6 C7 C8 1.1(5) . . . . ?
C6 C1 C2 C3 0.3(5) . . . . ?
C6 C1 C2 C11 179.0(3) . . . . ?
C6 C5 C10 C9 -1.3(5) . . . . ?
C6 C7 C8 C9 -1.9(5) . . . . ?
C7 C8 C9 C10 1.0(5) . . . . ?
C7 C8 C9 C12 -179.2(3) . . . . ?
C8 C9 C10 C5 0.6(5) . . . . ?
C8 C9 C12 O7 -7.9(5) . . . . ?
C8 C9 C12 O8 171.9(3) . . . . ?
C10 C5 C6 C1 -178.8(3) . . . . ?
C10 C5 C6 C7 0.5(5) . . . . ?
C10 C9 C12 O7 171.9(3) . . . . ?
C10 C9 C12 O8 -8.3(5) . . . . ?
C11 C2 C3 C4 -177.5(3) . . . . ?
C12 C9 C10 C5 -179.2(3) . . . . ?
C13 C14 C15 C16 2.1(6) . . . . ?
C13 C14 C23 O1 167.5(3) . . . . ?
C13 C14 C23 O2 -11.4(5) . . . . ?
C13 C18 C19 C20 179.7(4) . . . . ?
C14 C13 C18 C17 -1.9(5) . . . . ?
C14 C13 C18 C19 178.5(3) . . . . ?
C14 C15 C16 C17 -2.2(6) . . . . ?
C15 C14 C23 O1 -11.3(5) . . . . ?
C15 C14 C23 O2 169.8(3) . . . . ?
C15 C16 C17 C18 0.2(6) . . . . ?
C15 C16 C17 C22 -178.8(4) . . . . ?
C16 C17 C18 C13 1.9(5) . . . . ?
C16 C17 C18 C19 -178.6(3) . . . . ?
C16 C17 C22 C21 178.6(4) . . . . ?
C17 C18 C19 C20 0.2(6) . . . . ?
C18 C13 C14 C15 0.0(5) . . . . ?
C18 C13 C14 C23 -178.9(3) . . . . ?
C18 C17 C22 C21 -0.4(6) . . . . ?
C18 C19 C20 C21 -0.8(6) . . . . ?
C19 C20 C21 C22 0.8(6) . . . . ?
C19 C20 C21 C24 179.6(4) . . . . ?
C20 C21 C22 C17 -0.2(6) . . . . ?
C20 C21 C24 O3 -172.0(4) . . . . ?
C20 C21 C24 O4 8.1(5) . . . . ?
C22 C17 C18 C13 -179.1(3) . . . . ?
C22 C17 C18 C19 0.5(5) . . . . ?
C22 C21 C24 O3 6.8(5) . . . . ?
C22 C21 C24 O4 -173.1(3) . . . . ?
C23 C14 C15 C16 -179.0(3) . . . . ?
C24 C21 C22 C17 -179.0(3) . . . . ?
C37 N1 C41 C40 1.1(7) . . . . ?
C37 C38 C39 C40 2.0(7) . . . . ?
C37 C38 C39 C42 179.6(4) . . . . ?
C38 C39 C40 C41 -2.7(7) . . . . ?
C38 C39 C42 C43 24.4(6) . . . . ?
C39 C40 C41 N1 1.2(7) . . . . ?
C39 C42 C43 C44 -179.4(4) . . . . ?
C40 C39 C42 C43 -158.1(4) . . . . ?
C41 N1 C37 C38 -1.8(7) . . . . ?
C42 C39 C40 C41 179.6(4) . . . . ?
C42 C43 C44 C45 -174.1(4) . . . . ?
C42 C43 C44 C48 8.7(6) . . . . ?
C43 C44 C45 C46 -177.0(4) . . . . ?
C43 C44 C48 C47 176.2(3) . . . . ?
C44 C45 C46 N2 0.7(6) . . . . ?
C45 C44 C48 C47 -1.0(5) . . . . ?
C46 N2 C47 C48 0.2(5) . . . . ?
C47 N2 C46 C45 -0.9(5) . . . . ?
C48 C44 C45 C46 0.3(5) . . . . ?
Zn3 O9 C25 O10 -3.8(5) . . . . ?
Zn3 O9 C25 C26 177.1(2) . . . . ?
Zn3 O10 C25 O9 3.3(5) 2_666 . . . ?
Zn3 O10 C25 C26 -177.5(2) 2_666 . . . ?
Zn3 O11 C31 O12 5.5(5) . . . . ?
Zn3 O11 C31 C32 -175.5(2) . . . . ?
Zn3 O12 C31 O11 -9.5(5) 2_666 . . . ?
Zn3 O12 C31 C32 171.4(2) 2_666 . . . ?
Zn3 N3 C49 C50 -177.3(3) . . . . ?
Zn3 N3 C53 C52 176.5(3) . . . . ?
O9 C25 C26 C27 11.8(5) . . . . ?
O9 C25 C26 C30 -170.2(3) . . . 2_766 ?
O10 C25 C26 C27 -167.5(3) . . . . ?
O10 C25 C26 C30 10.6(5) . . . 2_766 ?
O11 C31 C32 C33 21.0(5) . . . . ?
O11 C31 C32 C36 -158.6(3) . . . 2_656 ?
O12 C31 C32 C33 -159.9(4) . . . . ?
O12 C31 C32 C36 20.5(5) . . . 2_656 ?
N3 C49 C50 C51 1.5(6) . . . . ?
C25 C26 C27 C28 177.8(3) . . . . ?
C26 C27 C28 C28 -0.1(6) . . . 2_766 ?
C26 C27 C28 C29 -179.4(3) . . . . ?
C27 C28 C29 C30 -179.7(3) . . . . ?
C28 C28 C29 C30 1.0(6) 2_766 . . . ?
C28 C29 C30 C26 -0.7(5) . . . 2_766 ?
C30 C26 C27 C28 -0.2(5) 2_766 . . . ?
C31 C32 C33 C34 180.0(4) . . . . ?
C32 C33 C34 C35 2.0(7) . . . . ?
C33 C34 C35 C35 -1.8(7) . . . 2_656 ?
C33 C34 C35 C36 178.4(4) . . . . ?
C34 C35 C36 C32 178.5(4) . . . 2_656 ?
C35 C35 C36 C32 -1.3(6) 2_656 . . 2_656 ?
C36 C32 C33 C34 -0.5(6) 2_656 . . . ?
C49 N3 C53 C52 -1.2(5) . . . . ?
C49 C50 C51 C52 -2.6(5) . . . . ?
C49 C50 C51 C54 176.2(3) . . . . ?
C50 C51 C52 C53 1.9(5) . . . . ?
C50 C51 C54 C54 -14.9(7) . . . 2_665 ?
C51 C52 C53 N3 0.0(6) . . . . ?
C52 C51 C54 C54 163.8(5) . . . 2_665 ?
C53 N3 C49 C50 0.4(5) . . . . ?
C54 C51 C52 C53 -176.9(3) . . . . ?
C55 C56 C57 C58 0.0 . . . . ?
C55 C56 C65 O13 175.9(15) . . . . ?
C55 C56 C65 O14 -6(2) . . . . ?
C55 C60 C61 C62 180.0 . . . . ?
C56 C55 C60 C59 0.0 . . . . ?
C56 C55 C60 C61 180.0 . . . . ?
C56 C57 C58 C59 0.0 . . . . ?
C57 C56 C65 O13 -13(2) . . . . ?
C57 C56 C65 O14 165.0(17) . . . . ?
C57 C58 C59 C60 0.0 . . . . ?
C57 C58 C59 C64 180.0 . . . . ?
C58 C59 C60 C55 0.0 . . . . ?
C58 C59 C60 C61 180.0 . . . . ?
C58 C59 C64 C63 180.0 . . . . ?
C59 C60 C61 C62 0.0 . . . . ?
C60 C55 C56 C57 0.0 . . . . ?
C60 C55 C56 C65 171.2(9) . . . . ?
C60 C59 C64 C63 0.0 . . . . ?
C60 C61 C62 C63 0.0 . . . . ?
C61 C62 C63 C64 0.0 . . . . ?
C61 C62 C63 C66 -177.4(6) . . . . ?
C62 C63 C64 C59 0.0 . . . . ?
C62 C63 C66 O15 176.0(8) . . . . ?
C62 C63 C66 O16 -3.1(10) . . . . ?
C64 C59 C60 C55 180.0 . . . . ?
C64 C59 C60 C61 0.0 . . . . ?
C64 C63 C66 O15 -1.3(11) . . . . ?
C64 C63 C66 O16 179.6(7) . . . . ?
C65 C56 C57 C58 -171.4(9) . . . . ?
C66 C63 C64 C59 177.2(6) . . . . ?
O13A C65A C56A C55A -60(2) . . . . ?
O13A C65A C56A C57A 119(2) . . . . ?
C65A C56A C57A C58A -178.8(12) . . . . ?
O14A C65A C56A C55A 138(2) . . . . ?
O14A C65A C56A C57A -43(2) . . . . ?
C55A C56A C57A C58A 0.0 . . . . ?
C55A C60A C61A C62A 180.0 . . . . ?
C56A C55A C60A C59A 0.0 . . . . ?
C56A C55A C60A C61A 180.0 . . . . ?
C56A C57A C58A C59A 0.0 . . . . ?
C57A C58A C59A C60A 0.0 . . . . ?
C57A C58A C59A C64A 180.0 . . . . ?
C58A C59A C60A C55A 0.0 . . . . ?
C58A C59A C60A C61A 180.0 . . . . ?
C58A C59A C64A C63A 180.0 . . . . ?
C59A C60A C61A C62A 0.0 . . . . ?
C60A C55A C56A C65A 178.7(13) . . . . ?
C60A C55A C56A C57A 0.0 . . . . ?
C60A C59A C64A C63A 0.0 . . . . ?
C60A C61A C62A C63A 0.0 . . . . ?
C61A C62A C63A C64A 0.0 . . . . ?
C61A C62A C63A C66A -171.7(10) . . . . ?
C62A C63A C64A C59A 0.0 . . . . ?
C62A C63A C66A O16A 6.4(14) . . . . ?
C62A C63A C66A O15A -168.6(15) . . . . ?
C64A C59A C60A C55A 180.0 . . . . ?
C64A C59A C60A C61A 0.0 . . . . ?
C64A C63A C66A O16A -165.0(10) . . . . ?
C64A C63A C66A O15A 20.0(18) . . . . ?
C66A C63A C64A C59A 171.1(10) . . . . ?
